data_7130693
loop_
_publ_author_name
'Abe, Tsukasa'
'Horiuchi, Shinnosuke'
'Hiraoka, Shuichi'

_publ_section_title
;
 Kinetically controlled narcissistic self-sorting of Pd(ii)-linked
 self-assemblies from structurally similar tritopic ligands
;
_journal_name_full 'Chemical Communications'
_journal_paper_doi 10.1039/D2CC04496J
_journal_year 2022
_chemical_formula_sum 'C56.5 H69.5 B3.5 F14 N12.5 O5 Pd2'
_chemical_formula_weight 1520.38
_space_group_crystal_system triclinic
_space_group_IT_number 2
_space_group_name_Hall '-P 1'
_space_group_name_H-M_alt 'P -1'
_atom_sites_solution_hydrogens geom
_audit_creation_method SHELXL-2018/3
_audit_update_record
;
2022-07-22 deposited with the CCDC.	2022-08-30 downloaded from the CCDC.
;
_cell_angle_alpha 98.368(3)
_cell_angle_beta 91.608(3)
_cell_angle_gamma 110.971(3)
_cell_formula_units_Z 2
_cell_length_a 12.3891(4)
_cell_length_b 14.7381(5)
_cell_length_c 21.5181(7)
_cell_measurement_reflns_used 13863
_cell_measurement_temperature 140(2)
_cell_measurement_theta_max 69.6120
_cell_measurement_theta_min 3.2590
_cell_volume 3616.0(2)
_computing_cell_refinement 'CrysAlisPro 1.171.41.121a (Rigaku OD, 2021)'
_computing_data_collection 'CrysAlisPro 1.171.41.121a (Rigaku OD, 2021)'
_computing_data_reduction 'CrysAlisPro 1.171.41.121a (Rigaku OD, 2021)'
_computing_molecular_graphics 'shelXle (Huebschle, 2014)'
_computing_publication_material 'enCIFer 1.7.3, CCDC, 2008'
_computing_structure_refinement 'SHELXL-2018/3 (Sheldrick, 2018)'
_computing_structure_solution 'SHELXT 2018/2 (Sheldrick, 2018)'
_diffrn_ambient_temperature 140(2)
_diffrn_detector_area_resol_mean 16.1685
_diffrn_measured_fraction_theta_full 0.996
_diffrn_measured_fraction_theta_max 0.981
_diffrn_measurement_device 'four-circle diffractometer'
_diffrn_measurement_device_type 'SuperNova, Single source at offset/far, Eos'
_diffrn_measurement_method '\w scans'
_diffrn_radiation_type CuK\a
_diffrn_radiation_wavelength 1.54184
_diffrn_reflns_av_R_equivalents 0.0358
_diffrn_reflns_av_unetI/netI 0.0431
_diffrn_reflns_Laue_measured_fraction_full 0.996
_diffrn_reflns_Laue_measured_fraction_max 0.981
_diffrn_reflns_limit_h_max 14
_diffrn_reflns_limit_h_min -15
_diffrn_reflns_limit_k_max 17
_diffrn_reflns_limit_k_min -17
_diffrn_reflns_limit_l_max 24
_diffrn_reflns_limit_l_min -26
_diffrn_reflns_number 28962
_diffrn_reflns_point_group_measured_fraction_full 0.996
_diffrn_reflns_point_group_measured_fraction_max 0.981
_diffrn_reflns_theta_full 67.684
_diffrn_reflns_theta_max 69.575
_diffrn_reflns_theta_min 2.083
_diffrn_source 'micro-focus sealed X-ray tube'
_diffrn_source_type 'SuperNova (Cu) X-ray Source'
_exptl_absorpt_coefficient_mu 4.775
_exptl_absorpt_correction_T_max 1.00000
_exptl_absorpt_correction_T_min 0.74108
_exptl_absorpt_correction_type multi-scan
_exptl_crystal_colour colorless
_exptl_crystal_density_diffrn 1.396
_exptl_crystal_description platelet
_exptl_crystal_F_000 1543
_exptl_crystal_size_max 0.500
_exptl_crystal_size_mid 0.300
_exptl_crystal_size_min 0.100
_refine_diff_density_max 0.899
_refine_diff_density_min -0.680
_refine_diff_density_rms 0.090
_refine_ls_extinction_method none
_refine_ls_goodness_of_fit_ref 1.035
_refine_ls_hydrogen_treatment constr
_refine_ls_matrix_type full
_refine_ls_number_parameters 1031
_refine_ls_number_reflns 13338
_refine_ls_number_restraints 383
_refine_ls_restrained_S_all 1.071
_refine_ls_R_factor_all 0.0607
_refine_ls_R_factor_gt 0.0490
_refine_ls_shift/su_max 0.001
_refine_ls_shift/su_mean 0.000
_refine_ls_structure_factor_coef Fsqd
_refine_ls_weighting_details 'w=1/[\s^2^(Fo^2^)+(0.0819P)^2^+3.7089P] where P=(Fo^2^+2Fc^2^)/3'
_refine_ls_weighting_scheme calc
_refine_ls_wR_factor_gt 0.1318
_refine_ls_wR_factor_ref 0.1420
_reflns_Friedel_coverage 0.000
_reflns_number_gt 11098
_reflns_number_total 13338
_reflns_threshold_expression 'I > 2\s(I)'
_cod_data_source_file d2cc04496j2.cif
_cod_data_source_block 20220120_Exp016_auto_sq
_cod_original_formula_sum 'C56.50 H69.50 B3.50 F14 N12.50 O5 Pd2'
_cod_database_code 7130693
_shelx_shelxl_version_number 2018/3
_shelx_space_group_comment
;
The symmetry employed for this shelxl refinement is uniquely defined
by the following loop, which should always be used as a source of
symmetry information in preference to the above space-group names.
They are only intended as comments.
;

loop_
_space_group_symop_operation_xyz
'x, y, z'
'-x, -y, -z'

loop_
_atom_site_label
_atom_site_type_symbol
_atom_site_fract_x
_atom_site_fract_y
_atom_site_fract_z
_atom_site_U_iso_or_equiv
_atom_site_adp_type
_atom_site_occupancy
_atom_site_site_symmetry_order
_atom_site_calc_flag
_atom_site_refinement_flags_posn
_atom_site_refinement_flags_adp
_atom_site_refinement_flags_occupancy
_atom_site_disorder_assembly
_atom_site_disorder_group
Pd1 Pd 0.93388(3) 0.82842(3) 0.28237(2) 0.04546(11) Uani 1 1 d . . . . .
Pd2 Pd 0.26375(2) 0.40755(2) 0.14147(2) 0.02955(9) Uani 1 1 d . . . . .
N1A N 0.8669(3) 0.9163(3) 0.24366(18) 0.0503(10) Uani 1 1 d . . . . .
C2A C 0.7751(4) 0.8785(3) 0.1999(2) 0.0454(10) Uani 1 1 d . . . . .
H2A H 0.737358 0.808983 0.189572 0.055 Uiso 1 1 calc R U . . .
C3A C 0.7347(4) 0.9381(3) 0.1696(2) 0.0476(11) Uani 1 1 d . . . . .
C4A C 0.7906(5) 1.0399(4) 0.1863(3) 0.0633(14) Uani 1 1 d . . . . .
H4A H 0.766539 1.083127 0.165754 0.076 Uiso 1 1 calc R U . . .
C5A C 0.8810(5) 1.0772(4) 0.2329(3) 0.0708(17) Uani 1 1 d . . . . .
H5A H 0.917399 1.146411 0.245840 0.085 Uiso 1 1 calc R U . . .
C6A C 0.9176(4) 1.0157(4) 0.2601(2) 0.0629(15) Uani 1 1 d . . . . .
H6A H 0.980704 1.042536 0.291778 0.075 Uiso 1 1 calc R U . . .
N7A N 0.2532(3) 0.5288(2) 0.11143(14) 0.0323(7) Uani 1 1 d . . . . .
C8A C 0.3484(3) 0.6090(3) 0.10935(17) 0.0328(8) Uani 1 1 d . . . . .
H8A H 0.421630 0.610264 0.124693 0.039 Uiso 1 1 calc R U . . .
C9A C 0.3431(3) 0.6897(3) 0.08567(19) 0.0335(8) Uani 1 1 d . . . . .
C10A C 0.2343(3) 0.6872(3) 0.06509(19) 0.0372(9) Uani 1 1 d . . . . .
H10A H 0.227106 0.741762 0.049116 0.045 Uiso 1 1 calc R U . . .
C11A C 0.1369(3) 0.6050(3) 0.06803(19) 0.0389(9) Uani 1 1 d . . . . .
H11A H 0.062318 0.602703 0.054120 0.047 Uiso 1 1 calc R U . . .
C12A C 0.1485(3) 0.5267(3) 0.09121(18) 0.0355(8) Uani 1 1 d . . . . .
H12A H 0.081503 0.470077 0.092996 0.043 Uiso 1 1 calc R U . . .
C13A C 0.6380(4) 0.8924(3) 0.1185(2) 0.0420(9) Uani 1 1 d . . . . .
C14A C 0.5407(3) 0.8119(3) 0.1267(2) 0.0373(9) Uani 1 1 d . . . . .
H14A H 0.536341 0.784028 0.164070 0.045 Uiso 1 1 calc R U . . .
C15A C 0.4499(3) 0.7730(3) 0.07917(19) 0.0345(8) Uani 1 1 d . . . . .
C16A C 0.4591(3) 0.8140(3) 0.02423(19) 0.0358(8) Uani 1 1 d . . . . .
H16A H 0.396747 0.787357 -0.007888 0.043 Uiso 1 1 calc R U . . .
C17A C 0.5577(3) 0.8934(3) 0.0151(2) 0.0371(9) Uani 1 1 d . . . . .
C18A C 0.6457(4) 0.9326(3) 0.0640(2) 0.0425(10) Uani 1 1 d . . . . .
H18A H 0.712398 0.988122 0.059817 0.051 Uiso 1 1 calc R U . . .
C19A C 0.5684(3) 0.9307(3) -0.0460(2) 0.0376(9) Uani 1 1 d . . . . .
C20A C 0.4890(4) 0.8848(4) -0.0972(3) 0.0627(15) Uani 1 1 d . . . . .
H20A H 0.422889 0.828452 -0.093561 0.075 Uiso 1 1 calc R U . . .
N21A N 0.5038(5) 0.9194(5) -0.1543(3) 0.0888(17) Uani 1 1 d . . . . .
C22A C 0.6014(5) 1.0023(4) -0.1561(3) 0.0622(14) Uani 1 1 d . . . . .
H22A H 0.614063 1.027066 -0.194721 0.075 Uiso 1 1 calc R U . . .
C23A C 0.6612(4) 1.0132(3) -0.0547(2) 0.0507(11) Uani 1 1 d . . . . .
H23A H 0.717197 1.046543 -0.019890 0.061 Uiso 1 1 calc R U . . .
C24A C 0.6772(4) 1.0485(3) -0.1079(2) 0.0521(12) Uani 1 1 d . . . . .
H24A H 0.742101 1.106074 -0.111090 0.063 Uiso 1 1 calc R U . . .
N1B N 0.8472(3) 0.8463(3) 0.35892(16) 0.0435(8) Uani 1 1 d . . . . .
C2B C 0.7425(4) 0.7806(3) 0.36580(19) 0.0431(10) Uani 1 1 d . . . . .
H2B H 0.709279 0.723344 0.334589 0.052 Uiso 1 1 calc R U . . .
C3B C 0.6808(4) 0.7936(3) 0.4174(2) 0.0466(11) Uani 1 1 d . . . . .
C4B C 0.7302(5) 0.8799(4) 0.4619(2) 0.0605(14) Uani 1 1 d . . . . .
H4B H 0.689974 0.891734 0.497238 0.073 Uiso 1 1 calc R U . . .
C5B C 0.8384(5) 0.9480(4) 0.4540(2) 0.0635(15) Uani 1 1 d . . . . .
H5B H 0.873304 1.006499 0.484025 0.076 Uiso 1 1 calc R U . . .
C6B C 0.8939(4) 0.9294(4) 0.4021(2) 0.0544(12) Uani 1 1 d . . . . .
H6B H 0.967360 0.976305 0.396271 0.065 Uiso 1 1 calc R U . . .
N7B N 0.2275(3) 0.4592(2) 0.22781(15) 0.0333(7) Uani 1 1 d . . . . .
C8B C 0.3123(3) 0.5115(3) 0.27366(18) 0.0347(8) Uani 1 1 d . . . . .
H8B H 0.390945 0.527156 0.264655 0.042 Uiso 1 1 calc R U . . .
C9B C 0.2878(4) 0.5435(3) 0.33430(19) 0.0377(9) Uani 1 1 d . . . . .
C10B C 0.1707(4) 0.5204(3) 0.3452(2) 0.0427(9) Uani 1 1 d . . . . .
H10B H 0.150187 0.541128 0.385606 0.051 Uiso 1 1 calc R U . . .
C11B C 0.0853(4) 0.4677(3) 0.2974(2) 0.0462(10) Uani 1 1 d . . . . .
H11B H 0.005931 0.452036 0.304712 0.055 Uiso 1 1 calc R U . . .
C12B C 0.1152(3) 0.4382(3) 0.23994(19) 0.0390(9) Uani 1 1 d . . . . .
H12B H 0.055704 0.401822 0.207292 0.047 Uiso 1 1 calc R U . . .
C13B C 0.5688(4) 0.7177(3) 0.4262(2) 0.0453(10) Uani 1 1 d . . . . .
C14B C 0.4855(4) 0.6658(3) 0.37539(19) 0.0404(9) Uani 1 1 d . . . . .
H14B H 0.501040 0.678818 0.333927 0.048 Uiso 1 1 calc R U . . .
C15B C 0.3808(4) 0.5958(3) 0.38552(19) 0.0399(9) Uani 1 1 d . . . . .
C16B C 0.3608(4) 0.5748(3) 0.44595(19) 0.0430(10) Uani 1 1 d . . . . .
H16B H 0.289416 0.526159 0.452770 0.052 Uiso 1 1 calc R U . . .
C17B C 0.4434(4) 0.6236(3) 0.4968(2) 0.0460(10) Uani 1 1 d . . . . .
C18B C 0.5464(4) 0.6954(3) 0.4862(2) 0.0477(10) Uani 1 1 d . . . . .
H18B H 0.602768 0.730098 0.520641 0.057 Uiso 1 1 calc R U . . .
C19B C 0.4221(4) 0.5986(4) 0.5605(2) 0.0459(10) Uani 1 1 d . U . . .
C22B C 0.3774(5) 0.5476(5) 0.6755(3) 0.0665(15) Uani 1 1 d . U . . .
H22B H 0.365323 0.528667 0.715885 0.080 Uiso 1 1 calc R U . A 1
C20B C 0.4536(6) 0.6730(5) 0.6145(3) 0.0521(17) Uani 0.717(6) 1 d . . P B 1
H20B H 0.491809 0.740169 0.610595 0.063 Uiso 0.717(6) 1 calc R U P B 1
N21B N 0.4282(6) 0.6469(6) 0.6732(3) 0.077(2) Uani 0.717(6) 1 d . . P B 1
C23B C 0.3445(7) 0.4770(6) 0.6258(3) 0.0555(18) Uani 0.717(6) 1 d . . P B 1
H23B H 0.307165 0.409933 0.630100 0.067 Uiso 0.717(6) 1 calc R U P B 1
C24B C 0.3656(7) 0.5032(6) 0.5694(3) 0.0593(19) Uani 0.717(6) 1 d . . P B 1
H24B H 0.339992 0.453045 0.533281 0.071 Uiso 0.717(6) 1 calc R U P B 1
C20C C 0.5064(16) 0.5931(13) 0.5995(7) 0.050(4) Uani 0.283(6) 1 d . U P B 2
H20C H 0.581577 0.608197 0.584944 0.060 Uiso 0.283(6) 1 calc R U P B 2
N21C N 0.4917(15) 0.5675(12) 0.6581(7) 0.063(4) Uani 0.283(6) 1 d . U P B 2
C23C C 0.300(2) 0.541(2) 0.6395(9) 0.084(7) Uani 0.283(6) 1 d . U P B 2
H23C H 0.223417 0.515072 0.652017 0.100 Uiso 0.283(6) 1 calc R U P B 2
C24C C 0.3124(17) 0.5685(17) 0.5805(8) 0.069(5) Uani 0.283(6) 1 d . U P B 2
H24C H 0.247734 0.566604 0.554819 0.082 Uiso 0.283(6) 1 calc R U P B 2
N1C N 1.0248(4) 0.8136(5) 0.2056(2) 0.0893(19) Uani 1 1 d D U . . .
C1CB C 0.9508(4) 0.7535(4) 0.1481(2) 0.0578(13) Uani 1 1 d . U . . .
H1CD H 0.878413 0.707479 0.160153 0.069 Uiso 1 1 calc R U . . .
H1CE H 0.933207 0.796810 0.122299 0.069 Uiso 1 1 calc R U . . .
H1CF H 0.991885 0.716405 0.123904 0.069 Uiso 1 1 calc R U . . .
C1CA C 1.0783(7) 0.9237(7) 0.1798(4) 0.062(3) Uani 0.612(11) 1 d . U P C 1
H1CA H 1.014014 0.943246 0.167659 0.075 Uiso 0.612(11) 1 calc R U P C 1
H1CB H 1.129721 0.973819 0.213530 0.075 Uiso 0.612(11) 1 calc R U P C 1
H1CC H 1.122080 0.917408 0.143180 0.075 Uiso 0.612(11) 1 calc R U P C 1
C2CA C 1.1236(7) 0.7950(8) 0.2210(5) 0.068(3) Uani 0.612(11) 1 d D U P C 1
H2CA H 1.183075 0.852424 0.247734 0.081 Uiso 0.612(11) 1 calc R U P C 1
H2CB H 1.157648 0.773882 0.183044 0.081 Uiso 0.612(11) 1 calc R U P C 1
C3CA C 1.0690(10) 0.7120(8) 0.2568(6) 0.071(3) Uani 0.612(11) 1 d D U P C 1
H3CA H 1.129019 0.686980 0.269667 0.086 Uiso 0.612(11) 1 calc R U P C 1
H3CB H 1.008594 0.657598 0.228339 0.086 Uiso 0.612(11) 1 calc R U P C 1
C1CC C 1.1233(11) 0.8795(11) 0.2070(7) 0.058(4) Uani 0.388(11) 1 d . U P C 2
H1CG H 1.153519 0.907918 0.250851 0.069 Uiso 0.388(11) 1 calc R U P C 2
H1CH H 1.175970 0.850854 0.186338 0.069 Uiso 0.388(11) 1 calc R U P C 2
H1CI H 1.117292 0.931259 0.184733 0.069 Uiso 0.388(11) 1 calc R U P C 2
C2CB C 1.066(2) 0.7288(17) 0.2272(8) 0.097(7) Uani 0.388(11) 1 d D U P C 2
H2CC H 1.001358 0.665096 0.213971 0.116 Uiso 0.388(11) 1 calc R U P C 2
H2CD H 1.131021 0.726488 0.201732 0.116 Uiso 0.388(11) 1 calc R U P C 2
C3CB C 1.1063(12) 0.7318(13) 0.2961(8) 0.069(4) Uani 0.388(11) 1 d D U P C 2
H3CC H 1.114173 0.669509 0.303283 0.083 Uiso 0.388(11) 1 calc R U P C 2
H3CD H 1.178756 0.788362 0.311618 0.083 Uiso 0.388(11) 1 calc R U P C 2
N4C N 1.0097(4) 0.7436(4) 0.3203(3) 0.0800(15) Uani 1 1 d D U . . .
C4CA C 1.1049(10) 0.8057(9) 0.3668(5) 0.077(3) Uani 0.612(11) 1 d . U P C 1
H4CA H 1.153617 0.863044 0.349269 0.092 Uiso 0.612(11) 1 calc R U P C 1
H4CB H 1.073539 0.827908 0.404835 0.092 Uiso 0.612(11) 1 calc R U P C 1
H4CC H 1.151680 0.767856 0.377460 0.092 Uiso 0.612(11) 1 calc R U P C 1
C4CB C 0.921(2) 0.6485(18) 0.3371(12) 0.077(7) Uani 0.612(11) 1 d . U P C 1
H4CD H 0.862715 0.615062 0.301356 0.092 Uiso 0.612(11) 1 calc R U P C 1
H4CE H 0.961046 0.604984 0.346649 0.092 Uiso 0.612(11) 1 calc R U P C 1
H4CF H 0.882906 0.665036 0.374024 0.092 Uiso 0.612(11) 1 calc R U P C 1
C4CC C 1.0455(13) 0.7857(12) 0.4012(6) 0.061(4) Uani 0.388(11) 1 d . U P C 2
H4CG H 1.105495 0.851945 0.408044 0.073 Uiso 0.388(11) 1 calc R U P C 2
H4CH H 0.976337 0.787713 0.421455 0.073 Uiso 0.388(11) 1 calc R U P C 2
H4CI H 1.074759 0.740905 0.419522 0.073 Uiso 0.388(11) 1 calc R U P C 2
C4CD C 0.932(4) 0.658(3) 0.3334(18) 0.079(11) Uani 0.388(11) 1 d . U P C 2
H4CJ H 0.864527 0.670159 0.350481 0.094 Uiso 0.388(11) 1 calc R U P C 2
H4CK H 0.905836 0.609105 0.294722 0.094 Uiso 0.388(11) 1 calc R U P C 2
H4CL H 0.967993 0.633083 0.364546 0.094 Uiso 0.388(11) 1 calc R U P C 2
N1D N 0.2992(3) 0.3516(2) 0.05394(16) 0.0393(8) Uani 1 1 d . U . . .
C1DA C 0.4184(17) 0.3980(16) 0.0422(10) 0.049(4) Uani 0.454(17) 1 d . U P D 1
H1DA H 0.436592 0.468673 0.043333 0.059 Uiso 0.454(17) 1 calc R U P D 1
H1DB H 0.468611 0.388392 0.074555 0.059 Uiso 0.454(17) 1 calc R U P D 1
H1DC H 0.431351 0.368570 0.000551 0.059 Uiso 0.454(17) 1 calc R U P D 1
C1DB C 0.2227(13) 0.3656(14) -0.0002(7) 0.051(3) Uani 0.454(17) 1 d . U P D 1
H1DD H 0.140559 0.334641 0.006542 0.061 Uiso 0.454(17) 1 calc R U P D 1
H1DE H 0.241727 0.436118 -0.000242 0.061 Uiso 0.454(17) 1 calc R U P D 1
H1DF H 0.237924 0.334828 -0.040818 0.061 Uiso 0.454(17) 1 calc R U P D 1
C2DA C 0.2574(14) 0.2451(8) 0.0539(6) 0.053(3) Uani 0.454(17) 1 d . U P D 1
H2DA H 0.172901 0.216978 0.041401 0.063 Uiso 0.454(17) 1 calc R U P D 1
H2DB H 0.295466 0.215164 0.021510 0.063 Uiso 0.454(17) 1 calc R U P D 1
C1DC C 0.4041(15) 0.4223(11) 0.0287(8) 0.042(3) Uani 0.546(17) 1 d . U P D 2
H1DG H 0.470621 0.444822 0.060353 0.051 Uiso 0.546(17) 1 calc R U P D 2
H1DH H 0.422404 0.388582 -0.009929 0.051 Uiso 0.546(17) 1 calc R U P D 2
H1DI H 0.386965 0.479127 0.019369 0.051 Uiso 0.546(17) 1 calc R U P D 2
C1DD C 0.2040(10) 0.3201(10) 0.0073(6) 0.046(3) Uani 0.546(17) 1 d . U P D 2
H1DJ H 0.135472 0.274298 0.022906 0.056 Uiso 0.546(17) 1 calc R U P D 2
H1DK H 0.187742 0.377305 -0.001915 0.056 Uiso 0.546(17) 1 calc R U P D 2
H1DL H 0.223181 0.286760 -0.031214 0.056 Uiso 0.546(17) 1 calc R U P D 2
C2DB C 0.3351(13) 0.2654(8) 0.0657(5) 0.053(3) Uani 0.546(17) 1 d . U P D 2
H2DC H 0.319815 0.217662 0.026083 0.064 Uiso 0.546(17) 1 calc R U P D 2
H2DD H 0.419480 0.290742 0.078212 0.064 Uiso 0.546(17) 1 calc R U P D 2
C3D C 0.2772(7) 0.2186(4) 0.1113(3) 0.0801(17) Uani 1 1 d . U . . .
H3DA H 0.356455 0.217066 0.113492 0.096 Uiso 1 1 calc R U . D 1
H3DB H 0.222462 0.150421 0.111166 0.096 Uiso 1 1 calc R U . D 1
N4D N 0.2668(3) 0.2795(2) 0.16915(17) 0.0409(8) Uani 1 1 d . U . . .
C4DA C 0.3635(5) 0.2974(4) 0.2161(3) 0.0709(17) Uani 1 1 d . U . . .
H4DA H 0.355316 0.338307 0.254560 0.085 Uiso 1 1 calc R U . . .
H4DB H 0.362691 0.234374 0.226039 0.085 Uiso 1 1 calc R U . . .
H4DC H 0.437014 0.331557 0.199155 0.085 Uiso 1 1 calc R U . . .
C4DB C 0.1572(5) 0.2243(4) 0.1945(3) 0.0727(17) Uani 1 1 d . U . . .
H4DD H 0.147582 0.263285 0.233454 0.087 Uiso 1 1 calc R U . . .
H4DE H 0.091890 0.211301 0.163424 0.087 Uiso 1 1 calc R U . . .
H4DF H 0.159382 0.161646 0.203536 0.087 Uiso 1 1 calc R U . . .
B1 B 0.6258(4) 0.5946(4) 0.1869(2) 0.0402(10) Uani 1 1 d D . . . .
F1 F 0.7310(2) 0.6015(3) 0.21274(16) 0.0759(10) Uani 1 1 d D . . . .
F2 F 0.5483(3) 0.5003(2) 0.17894(15) 0.0705(9) Uani 1 1 d D . . . .
F3 F 0.6380(2) 0.6289(2) 0.13044(12) 0.0545(7) Uani 1 1 d D . . . .
F4 F 0.5832(3) 0.6526(3) 0.22762(15) 0.0775(10) Uani 1 1 d D . . . .
B2 B 0.0935(4) 0.7756(4) -0.0645(3) 0.0450(11) Uani 1 1 d . . . . .
F5 F 0.0661(3) 0.7653(3) -0.00210(16) 0.0845(11) Uani 1 1 d . . . . .
F6 F 0.0697(3) 0.8553(2) -0.07539(18) 0.0811(10) Uani 1 1 d . . . . .
F7 F 0.0240(3) 0.6939(2) -0.10418(18) 0.0817(10) Uani 1 1 d . . . . .
F8 F 0.2090(2) 0.7934(3) -0.06881(16) 0.0755(10) Uani 1 1 d . . . . .
B3 B 1.2540(7) 1.0855(7) 0.3465(3) 0.095(2) Uani 1 1 d D U . . .
F9A F 1.1451(7) 1.0270(9) 0.3442(4) 0.131(4) Uani 0.600(10) 1 d D U P E 1
F10A F 1.2570(13) 1.1884(7) 0.3640(7) 0.203(5) Uani 0.600(10) 1 d D U P E 1
F11A F 1.2921(9) 1.0858(7) 0.2896(3) 0.112(3) Uani 0.600(10) 1 d D U P E 1
F12A F 1.3231(10) 1.0824(11) 0.3916(5) 0.137(4) Uani 0.600(10) 1 d D U P E 1
F9B F 1.1503(12) 1.0427(16) 0.3729(8) 0.163(7) Uani 0.400(10) 1 d D U P E 2
F10B F 1.2838(13) 1.0004(11) 0.3179(8) 0.162(6) Uani 0.400(10) 1 d D U P E 2
F11B F 1.2326(17) 1.1234(14) 0.2998(7) 0.171(7) Uani 0.400(10) 1 d D U P E 2
F12B F 1.3323(14) 1.1335(11) 0.3914(7) 0.129(7) Uani 0.400(10) 1 d D U P E 2
B4 B 0.0029(18) 0.5135(18) 0.4930(9) 0.166(5) Uani 0.5 1 d D U P F -1
F13 F 0.0946(14) 0.4890(17) 0.5050(8) 0.202(5) Uani 0.5 1 d D U P F -1
F14 F -0.0427(9) 0.4827(11) 0.4336(5) 0.146(4) Uani 0.5 1 d D U P F -1
F15 F -0.0528(15) 0.5534(15) 0.5331(7) 0.201(6) Uani 0.5 1 d D U P F -1
F16 F 0.0809(11) 0.6048(12) 0.4842(6) 0.176(4) Uani 0.5 1 d D U P F -1
C1S C 0.2343(6) 0.6059(5) 0.8392(3) 0.0778(17) Uani 1 1 d D . . . .
H1SA H 0.311794 0.656384 0.839937 0.093 Uiso 1 1 calc R U . . .
H1SB H 0.220466 0.555211 0.801804 0.093 Uiso 1 1 calc R U . . .
H1SC H 0.175838 0.636211 0.837909 0.093 Uiso 1 1 calc R U . . .
N1S N 0.2266(4) 0.5606(4) 0.8961(3) 0.0761(15) Uani 1 1 d D . . . .
O1S O 0.3137(5) 0.5908(4) 0.9337(2) 0.0968(15) Uani 1 1 d D . . . .
O2S O 0.1368(4) 0.4966(3) 0.9029(3) 0.1097(19) Uani 1 1 d D . . . .
C2S C -0.0100(15) 1.0301(12) -0.0446(6) 0.068(4) Uani 0.5 1 d D . P G -1
H2SA H 0.066867 1.079052 -0.047984 0.082 Uiso 0.5 1 calc R U P G -1
H2SB H -0.029142 0.975902 -0.080303 0.082 Uiso 0.5 1 calc R U P G -1
H2SC H -0.068017 1.061044 -0.044931 0.082 Uiso 0.5 1 calc R U P G -1
N2S N -0.0095(12) 0.9910(11) 0.0154(5) 0.059(4) Uani 0.5 1 d D . P G -1
O3S O 0.0837(7) 1.0225(6) 0.0483(5) 0.082(3) Uani 0.5 1 d D . P G -1
O4S O -0.0978(6) 0.9293(5) 0.0277(4) 0.075(2) Uani 0.5 1 d D . P G -1
C3S C 0.5076(17) 0.9758(14) 0.3435(10) 0.341(12) Uani 1 1 d D U . . .
H3SA H 0.591614 1.001347 0.354496 0.409 Uiso 1 1 calc R U . . .
H3SB H 0.486977 1.022986 0.322665 0.409 Uiso 1 1 calc R U . . .
H3SC H 0.467152 0.966344 0.381878 0.409 Uiso 1 1 calc R U . . .
N3S N 0.4736(11) 0.8817(9) 0.3009(5) 0.174(5) Uani 1 1 d D U . . .
O6S O 0.3823(6) 0.8267(9) 0.2765(5) 0.200(5) Uani 1 1 d D U . . .
O7S O 0.5574(8) 0.8630(7) 0.2910(4) 0.165(3) Uani 1 1 d D . . . .

loop_
_atom_site_aniso_label
_atom_site_aniso_U_11
_atom_site_aniso_U_22
_atom_site_aniso_U_33
_atom_site_aniso_U_23
_atom_site_aniso_U_13
_atom_site_aniso_U_12
Pd1 0.03192(17) 0.0552(2) 0.03642(18) -0.00400(14) -0.00505(12) 0.00566(14)
Pd2 0.02832(15) 0.02430(14) 0.02844(15) 0.00428(10) 0.00036(10) 0.00075(10)
N1A 0.0367(19) 0.056(2) 0.040(2) 0.0146(17) -0.0049(15) -0.0069(17)
C2A 0.036(2) 0.041(2) 0.046(2) 0.0137(19) -0.0006(18) -0.0048(18)
C3A 0.036(2) 0.040(2) 0.051(3) 0.0141(19) -0.0058(19) -0.0067(18)
C4A 0.058(3) 0.042(3) 0.069(3) 0.022(2) -0.007(3) -0.011(2)
C5A 0.066(3) 0.046(3) 0.064(3) 0.014(2) -0.018(3) -0.023(3)
C6A 0.049(3) 0.056(3) 0.051(3) 0.013(2) -0.012(2) -0.020(2)
N7A 0.0302(16) 0.0280(15) 0.0317(16) 0.0059(12) 0.0022(12) 0.0021(13)
C8A 0.0278(18) 0.0300(18) 0.0331(19) 0.0044(15) -0.0034(14) 0.0023(15)
C9A 0.0280(18) 0.0276(18) 0.041(2) 0.0077(15) 0.0052(15) 0.0044(15)
C10A 0.0304(19) 0.033(2) 0.045(2) 0.0110(17) -0.0011(16) 0.0054(16)
C11A 0.0272(19) 0.042(2) 0.042(2) 0.0096(18) -0.0012(16) 0.0049(17)
C12A 0.0271(18) 0.0334(19) 0.036(2) 0.0066(16) -0.0010(15) -0.0009(15)
C13A 0.034(2) 0.031(2) 0.053(2) 0.0099(18) -0.0052(18) 0.0010(17)
C14A 0.033(2) 0.0279(19) 0.044(2) 0.0092(16) -0.0025(16) 0.0031(16)
C15A 0.0271(18) 0.0278(18) 0.046(2) 0.0096(16) 0.0008(16) 0.0063(15)
C16A 0.0292(19) 0.0290(18) 0.046(2) 0.0093(16) -0.0014(16) 0.0063(15)
C17A 0.032(2) 0.0299(19) 0.050(2) 0.0141(17) 0.0063(17) 0.0096(16)
C18A 0.032(2) 0.030(2) 0.058(3) 0.0131(18) 0.0004(18) -0.0005(16)
C19A 0.0313(19) 0.0330(19) 0.051(2) 0.0123(17) 0.0073(17) 0.0127(16)
C20A 0.036(2) 0.077(4) 0.063(3) 0.036(3) 0.001(2) -0.003(2)
N21A 0.060(3) 0.124(5) 0.081(4) 0.040(3) 0.007(3) 0.022(3)
C22A 0.059(3) 0.070(3) 0.065(3) 0.037(3) 0.024(3) 0.022(3)
C23A 0.057(3) 0.033(2) 0.052(3) 0.0079(19) 0.011(2) 0.003(2)
C24A 0.060(3) 0.037(2) 0.045(2) 0.0145(19) 0.017(2) -0.003(2)
N1B 0.0398(19) 0.047(2) 0.0322(17) 0.0048(15) 0.0003(14) 0.0025(16)
C2B 0.043(2) 0.043(2) 0.032(2) 0.0064(17) -0.0023(17) 0.0025(19)
C3B 0.044(2) 0.043(2) 0.034(2) 0.0038(18) -0.0029(18) -0.0050(19)
C4B 0.061(3) 0.057(3) 0.037(2) -0.007(2) 0.004(2) -0.004(2)
C5B 0.064(3) 0.051(3) 0.044(3) -0.013(2) 0.001(2) -0.009(2)
C6B 0.052(3) 0.043(2) 0.045(3) 0.002(2) -0.001(2) -0.007(2)
N7B 0.0341(17) 0.0304(16) 0.0299(16) 0.0043(13) 0.0028(13) 0.0055(13)
C8B 0.034(2) 0.0315(19) 0.0325(19) 0.0079(15) 0.0035(15) 0.0033(16)
C9B 0.037(2) 0.034(2) 0.035(2) 0.0067(16) 0.0032(16) 0.0048(17)
C10B 0.042(2) 0.050(2) 0.033(2) 0.0058(18) 0.0072(17) 0.0132(19)
C11B 0.034(2) 0.054(3) 0.048(2) 0.012(2) 0.0084(18) 0.0116(19)
C12B 0.032(2) 0.041(2) 0.038(2) 0.0093(17) 0.0009(16) 0.0054(17)
C13B 0.044(2) 0.043(2) 0.036(2) 0.0045(18) 0.0030(18) 0.0023(19)
C14B 0.043(2) 0.037(2) 0.032(2) 0.0038(16) 0.0039(17) 0.0049(18)
C15B 0.042(2) 0.040(2) 0.0311(19) 0.0031(16) 0.0012(16) 0.0084(18)
C16B 0.046(2) 0.042(2) 0.033(2) 0.0074(17) 0.0053(17) 0.0058(19)
C17B 0.049(3) 0.049(2) 0.034(2) 0.0087(19) 0.0052(18) 0.010(2)
C18B 0.045(2) 0.049(3) 0.036(2) 0.0044(19) -0.0002(18) 0.003(2)
C19B 0.047(2) 0.055(3) 0.034(2) 0.0138(19) 0.0055(18) 0.013(2)
C22B 0.067(3) 0.082(4) 0.046(3) 0.032(3) 0.002(2) 0.014(3)
C20B 0.053(4) 0.062(4) 0.031(3) 0.010(3) -0.002(3) 0.008(3)
N21B 0.070(4) 0.101(6) 0.055(4) 0.027(4) 0.003(3) 0.020(4)
C23B 0.062(4) 0.055(4) 0.051(4) 0.027(3) 0.007(3) 0.015(4)
C24B 0.070(5) 0.059(4) 0.043(4) 0.014(3) 0.001(3) 0.014(4)
C20C 0.067(9) 0.054(8) 0.032(7) 0.009(6) 0.004(6) 0.023(7)
N21C 0.074(9) 0.069(8) 0.048(7) 0.020(6) -0.009(7) 0.026(7)
C23C 0.067(10) 0.103(12) 0.041(8) 0.020(9) 0.007(8) -0.021(10)
C24C 0.053(9) 0.089(11) 0.042(8) 0.030(8) -0.008(7) -0.006(9)
N1C 0.034(2) 0.138(5) 0.060(3) -0.039(3) -0.001(2) 0.010(3)
C1CB 0.050(3) 0.065(3) 0.038(2) -0.010(2) 0.002(2) 0.003(2)
C1CA 0.040(4) 0.073(6) 0.050(5) 0.003(4) 0.016(4) -0.006(4)
C2CA 0.037(4) 0.092(7) 0.064(5) 0.005(5) 0.001(4) 0.014(5)
C3CA 0.042(5) 0.063(5) 0.122(10) 0.017(6) -0.002(7) 0.035(4)
C1CC 0.042(7) 0.063(9) 0.054(8) 0.011(7) 0.011(6) 0.002(6)
C2CB 0.057(9) 0.136(13) 0.070(10) -0.010(10) 0.006(9) 0.014(10)
C3CB 0.040(7) 0.075(9) 0.093(10) 0.014(8) -0.014(7) 0.023(6)
N4C 0.059(3) 0.062(3) 0.109(4) -0.008(3) -0.031(3) 0.022(2)
C4CA 0.064(6) 0.093(8) 0.061(6) 0.004(5) -0.026(5) 0.020(6)
C4CB 0.076(12) 0.071(9) 0.086(12) 0.037(9) -0.017(9) 0.022(8)
C4CC 0.047(7) 0.083(10) 0.041(7) 0.013(7) -0.018(6) 0.009(7)
C4CD 0.077(17) 0.12(3) 0.060(15) 0.004(16) 0.018(13) 0.069(18)
N1D 0.0419(18) 0.0342(17) 0.0328(17) -0.0019(14) 0.0040(14) 0.0059(15)
C1DA 0.034(7) 0.058(11) 0.041(9) 0.000(7) 0.008(6) 0.002(6)
C1DB 0.049(7) 0.061(9) 0.031(5) 0.001(6) 0.003(5) 0.009(7)
C2DA 0.053(8) 0.038(5) 0.055(6) -0.003(4) 0.010(5) 0.005(5)
C1DC 0.036(6) 0.043(7) 0.038(7) 0.001(4) 0.003(5) 0.005(4)
C1DD 0.041(5) 0.048(7) 0.040(5) -0.002(5) -0.002(4) 0.008(5)
C2DB 0.068(7) 0.045(5) 0.055(5) 0.006(4) 0.007(5) 0.031(5)
C3D 0.133(5) 0.054(3) 0.068(3) 0.011(3) 0.019(3) 0.051(3)
N4D 0.0408(19) 0.0285(16) 0.048(2) 0.0099(14) -0.0014(15) 0.0050(14)
C4DA 0.064(3) 0.042(3) 0.098(4) 0.022(3) -0.031(3) 0.008(2)
C4DB 0.053(3) 0.048(3) 0.121(5) 0.049(3) 0.023(3) 0.009(2)
B1 0.038(2) 0.042(3) 0.035(2) 0.0058(19) -0.0010(19) 0.008(2)
F1 0.0382(15) 0.101(3) 0.084(2) 0.046(2) -0.0057(14) 0.0084(16)
F2 0.0684(19) 0.0518(17) 0.0643(18) 0.0127(14) -0.0102(15) -0.0103(14)
F3 0.0635(17) 0.0653(17) 0.0386(13) 0.0192(12) 0.0101(12) 0.0237(14)
F4 0.109(3) 0.086(2) 0.0528(17) 0.0153(17) 0.0307(18) 0.050(2)
B2 0.032(2) 0.031(2) 0.063(3) 0.008(2) -0.004(2) 0.0013(19)
F5 0.064(2) 0.131(3) 0.073(2) 0.049(2) 0.0089(16) 0.040(2)
F6 0.107(3) 0.0551(18) 0.088(2) 0.0202(17) 0.013(2) 0.0342(19)
F7 0.0606(19) 0.0525(18) 0.103(3) -0.0148(17) -0.0177(18) -0.0015(15)
F8 0.0340(14) 0.094(2) 0.077(2) -0.0115(18) -0.0012(13) 0.0076(15)
B3 0.085(4) 0.114(5) 0.051(3) -0.002(3) -0.011(3) 0.002(4)
F9A 0.065(4) 0.179(8) 0.081(6) -0.018(6) -0.003(4) -0.021(5)
F10A 0.231(12) 0.136(7) 0.214(12) -0.033(8) -0.002(10) 0.058(7)
F11A 0.138(7) 0.109(6) 0.066(4) 0.015(4) 0.020(4) 0.016(5)
F12A 0.109(7) 0.221(12) 0.069(5) -0.008(7) -0.015(5) 0.058(8)
F9B 0.089(8) 0.213(15) 0.116(12) 0.022(10) 0.010(8) -0.029(8)
F10B 0.153(11) 0.135(10) 0.153(12) -0.040(8) -0.020(9) 0.026(8)
F11B 0.192(14) 0.187(13) 0.104(10) 0.062(9) -0.032(9) 0.023(10)
F12B 0.111(9) 0.123(10) 0.069(7) -0.016(7) -0.028(6) -0.041(8)
B4 0.089(8) 0.298(13) 0.116(8) 0.046(10) 0.069(7) 0.068(8)
F13 0.150(9) 0.319(14) 0.144(10) 0.052(11) 0.009(8) 0.090(10)
F14 0.095(6) 0.258(12) 0.114(6) 0.071(7) 0.055(5) 0.082(7)
F15 0.163(10) 0.298(14) 0.124(8) 0.032(9) 0.086(8) 0.058(9)
F16 0.146(8) 0.275(11) 0.111(7) 0.039(7) 0.068(6) 0.076(7)
C1S 0.080(4) 0.070(4) 0.080(4) 0.000(3) 0.011(3) 0.028(3)
N1S 0.061(3) 0.060(3) 0.096(4) -0.009(3) 0.024(3) 0.016(3)
O1S 0.089(3) 0.097(4) 0.090(3) -0.018(3) -0.002(3) 0.030(3)
O2S 0.074(3) 0.067(3) 0.166(5) 0.007(3) 0.051(3) 0.001(2)
C2S 0.069(10) 0.057(8) 0.073(11) 0.003(7) -0.005(7) 0.019(7)
N2S 0.050(7) 0.039(8) 0.074(15) -0.012(10) -0.007(9) 0.010(6)
O3S 0.053(5) 0.049(5) 0.124(8) -0.002(5) -0.012(5) 0.001(4)
O4S 0.053(4) 0.048(4) 0.104(6) -0.001(4) 0.016(4) -0.001(4)
C3S 0.33(2) 0.38(3) 0.31(2) -0.167(19) -0.094(18) 0.23(2)
N3S 0.237(12) 0.236(12) 0.129(7) -0.015(7) -0.024(7) 0.202(11)
O6S 0.083(5) 0.286(12) 0.218(10) 0.021(8) -0.029(5) 0.062(6)
O7S 0.212(9) 0.183(8) 0.133(6) 0.051(6) 0.038(6) 0.101(7)

loop_
_atom_type_symbol
_atom_type_description
_atom_type_scat_dispersion_real
_atom_type_scat_dispersion_imag
_atom_type_scat_source
C C 0.0181 0.0091 'International Tables Vol C Tables 4.2.6.8 and 6.1.1.4'
H H 0.0000 0.0000 'International Tables Vol C Tables 4.2.6.8 and 6.1.1.4'
N N 0.0311 0.0180 'International Tables Vol C Tables 4.2.6.8 and 6.1.1.4'
O O 0.0492 0.0322 'International Tables Vol C Tables 4.2.6.8 and 6.1.1.4'
Pd Pd 0.1215 3.9337 'International Tables Vol C Tables 4.2.6.8 and 6.1.1.4'
F F 0.0727 0.0534 'International Tables Vol C Tables 4.2.6.8 and 6.1.1.4'
B B 0.0090 0.0039 'International Tables Vol C Tables 4.2.6.8 and 6.1.1.4'

loop_
_geom_angle_atom_site_label_1
_geom_angle_atom_site_label_2
_geom_angle_atom_site_label_3
_geom_angle
_geom_angle_site_symmetry_1
_geom_angle_site_symmetry_3
_geom_angle_publ_flag
N1A Pd1 N1B 87.62(16) . . ?
N1A Pd1 N4C 177.1(2) . . ?
N1B Pd1 N4C 94.3(2) . . ?
N1A Pd1 N1C 92.2(2) . . ?
N1B Pd1 N1C 178.59(18) . . ?
N4C Pd1 N1C 85.9(3) . . ?
N7B Pd2 N7A 88.24(13) . . ?
N7B Pd2 N1D 178.67(13) . . ?
N7A Pd2 N1D 92.98(13) . . ?
N7B Pd2 N4D 92.85(14) . . ?
N7A Pd2 N4D 177.06(13) . . ?
N1D Pd2 N4D 85.91(14) . . ?
C2A N1A C6A 118.9(4) . . ?
C2A N1A Pd1 121.5(3) . . ?
C6A N1A Pd1 119.6(3) . . ?
N1A C2A C3A 121.8(4) . . ?
N1A C2A H2A 119.1 . . ?
C3A C2A H2A 119.1 . . ?
C2A C3A C4A 117.9(4) . . ?
C2A C3A C13A 119.7(4) . . ?
C4A C3A C13A 122.4(4) . . ?
C5A C4A C3A 119.5(5) . . ?
C5A C4A H4A 120.3 . . ?
C3A C4A H4A 120.3 . . ?
C6A C5A C4A 120.0(5) . . ?
C6A C5A H5A 120.0 . . ?
C4A C5A H5A 120.0 . . ?
C5A C6A N1A 121.9(4) . . ?
C5A C6A H6A 119.1 . . ?
N1A C6A H6A 119.1 . . ?
C12A N7A C8A 119.7(3) . . ?
C12A N7A Pd2 118.6(2) . . ?
C8A N7A Pd2 121.6(3) . . ?
N7A C8A C9A 122.2(3) . . ?
N7A C8A H8A 118.9 . . ?
C9A C8A H8A 118.9 . . ?
C8A C9A C10A 117.8(3) . . ?
C8A C9A C15A 120.8(3) . . ?
C10A C9A C15A 121.3(3) . . ?
C11A C10A C9A 119.7(4) . . ?
C11A C10A H10A 120.2 . . ?
C9A C10A H10A 120.2 . . ?
C12A C11A C10A 119.5(4) . . ?
C12A C11A H11A 120.2 . . ?
C10A C11A H11A 120.2 . . ?
N7A C12A C11A 121.1(3) . . ?
N7A C12A H12A 119.5 . . ?
C11A C12A H12A 119.5 . . ?
C18A C13A C14A 120.9(4) . . ?
C18A C13A C3A 119.0(4) . . ?
C14A C13A C3A 120.1(4) . . ?
C13A C14A C15A 119.0(4) . . ?
C13A C14A H14A 120.5 . . ?
C15A C14A H14A 120.5 . . ?
C16A C15A C14A 119.5(3) . . ?
C16A C15A C9A 118.8(3) . . ?
C14A C15A C9A 121.7(4) . . ?
C15A C16A C17A 121.8(4) . . ?
C15A C16A H16A 119.1 . . ?
C17A C16A H16A 119.1 . . ?
C18A C17A C16A 117.5(4) . . ?
C18A C17A C19A 122.1(4) . . ?
C16A C17A C19A 120.3(4) . . ?
C13A C18A C17A 121.3(4) . . ?
C13A C18A H18A 119.3 . . ?
C17A C18A H18A 119.3 . . ?
C20A C19A C23A 116.1(4) . . ?
C20A C19A C17A 122.5(4) . . ?
C23A C19A C17A 121.3(4) . . ?
C19A C20A N21A 121.1(5) . . ?
C19A C20A H20A 119.5 . . ?
N21A C20A H20A 119.5 . . ?
C22A N21A C20A 116.3(5) . . ?
C24A C22A N21A 123.9(5) . . ?
C24A C22A H22A 118.1 . . ?
N21A C22A H22A 118.1 . . ?
C24A C23A C19A 124.4(5) . . ?
C24A C23A H23A 117.8 . . ?
C19A C23A H23A 117.8 . . ?
C22A C24A C23A 118.2(4) . . ?
C22A C24A H24A 120.9 . . ?
C23A C24A H24A 120.9 . . ?
C2B N1B C6B 119.6(4) . . ?
C2B N1B Pd1 121.6(3) . . ?
C6B N1B Pd1 118.7(3) . . ?
N1B C2B C3B 122.0(4) . . ?
N1B C2B H2B 119.0 . . ?
C3B C2B H2B 119.0 . . ?
C2B C3B C4B 117.9(4) . . ?
C2B C3B C13B 121.3(4) . . ?
C4B C3B C13B 120.8(4) . . ?
C5B C4B C3B 119.6(5) . . ?
C5B C4B H4B 120.2 . . ?
C3B C4B H4B 120.2 . . ?
C6B C5B C4B 118.9(4) . . ?
C6B C5B H5B 120.6 . . ?
C4B C5B H5B 120.6 . . ?
N1B C6B C5B 122.0(4) . . ?
N1B C6B H6B 119.0 . . ?
C5B C6B H6B 119.0 . . ?
C8B N7B C12B 119.4(3) . . ?
C8B N7B Pd2 121.5(3) . . ?
C12B N7B Pd2 119.1(3) . . ?
N7B C8B C9B 121.8(4) . . ?
N7B C8B H8B 119.1 . . ?
C9B C8B H8B 119.1 . . ?
C8B C9B C10B 117.2(4) . . ?
C8B C9B C15B 121.7(4) . . ?
C10B C9B C15B 121.0(4) . . ?
C11B C10B C9B 120.0(4) . . ?
C11B C10B H10B 120.0 . . ?
C9B C10B H10B 120.0 . . ?
C12B C11B C10B 119.7(4) . . ?
C12B C11B H11B 120.1 . . ?
C10B C11B H11B 120.1 . . ?
N7B C12B C11B 121.8(4) . . ?
N7B C12B H12B 119.1 . . ?
C11B C12B H12B 119.1 . . ?
C18B C13B C14B 119.2(4) . . ?
C18B C13B C3B 119.0(4) . . ?
C14B C13B C3B 121.8(4) . . ?
C15B C14B C13B 120.2(4) . . ?
C15B C14B H14B 119.9 . . ?
C13B C14B H14B 119.9 . . ?
C14B C15B C16B 119.3(4) . . ?
C14B C15B C9B 122.3(4) . . ?
C16B C15B C9B 118.4(4) . . ?
C15B C16B C17B 121.4(4) . . ?
C15B C16B H16B 119.3 . . ?
C17B C16B H16B 119.3 . . ?
C18B C17B C16B 118.5(4) . . ?
C18B C17B C19B 120.7(4) . . ?
C16B C17B C19B 120.7(4) . . ?
C17B C18B C13B 121.3(4) . . ?
C17B C18B H18B 119.4 . . ?
C13B C18B H18B 119.4 . . ?
C20C C19B C24C 116.2(11) . . ?
C24B C19B C20B 117.4(5) . . ?
C20C C19B C17B 122.0(8) . . ?
C24C C19B C17B 121.4(8) . . ?
C24B C19B C17B 121.5(5) . . ?
C20B C19B C17B 121.1(5) . . ?
C23B C22B N21B 124.8(6) . . ?
C23C C22B N21C 122.4(12) . . ?
C23B C22B H22B 117.6 . . ?
N21B C22B H22B 117.6 . . ?
N21B C20B C19B 119.3(7) . . ?
N21B C20B H20B 120.3 . . ?
C19B C20B H20B 120.3 . . ?
C22B N21B C20B 117.0(7) . . ?
C22B C23B C24B 117.7(7) . . ?
C22B C23B H23B 121.2 . . ?
C24B C23B H23B 121.2 . . ?
C23B C24B C19B 123.7(7) . . ?
C23B C24B H24B 118.2 . . ?
C19B C24B H24B 118.2 . . ?
C19B C20C N21C 125.0(16) . . ?
C19B C20C H20C 117.5 . . ?
N21C C20C H20C 117.5 . . ?
C20C N21C C22B 113.2(13) . . ?
C22B C23C C24C 125(2) . . ?
C22B C23C H23C 117.5 . . ?
C24C C23C H23C 117.5 . . ?
C19B C24C C23C 117.3(18) . . ?
C19B C24C H24C 121.4 . . ?
C23C C24C H24C 121.4 . . ?
C1CC N1C C1CB 125.8(8) . . ?
C2CA N1C C1CB 117.4(6) . . ?
C1CC N1C C2CB 97.9(12) . . ?
C1CB N1C C2CB 97.6(9) . . ?
C2CA N1C C1CA 103.5(6) . . ?
C1CB N1C C1CA 98.8(5) . . ?
C1CC N1C Pd1 115.5(7) . . ?
C2CA N1C Pd1 112.5(5) . . ?
C1CB N1C Pd1 113.9(3) . . ?
C2CB N1C Pd1 96.1(8) . . ?
C1CA N1C Pd1 108.9(4) . . ?
N1C C1CB H1CD 109.5 . . ?
N1C C1CB H1CE 109.5 . . ?
H1CD C1CB H1CE 109.5 . . ?
N1C C1CB H1CF 109.5 . . ?
H1CD C1CB H1CF 109.5 . . ?
H1CE C1CB H1CF 109.5 . . ?
N1C C1CA H1CA 109.5 . . ?
N1C C1CA H1CB 109.5 . . ?
H1CA C1CA H1CB 109.5 . . ?
N1C C1CA H1CC 109.5 . . ?
H1CA C1CA H1CC 109.5 . . ?
H1CB C1CA H1CC 109.5 . . ?
N1C C2CA C3CA 98.4(7) . . ?
N1C C2CA H2CA 112.1 . . ?
C3CA C2CA H2CA 112.1 . . ?
N1C C2CA H2CB 112.1 . . ?
C3CA C2CA H2CB 112.1 . . ?
H2CA C2CA H2CB 109.7 . . ?
C2CA C3CA N4C 113.8(8) . . ?
C2CA C3CA H3CA 108.8 . . ?
N4C C3CA H3CA 108.8 . . ?
C2CA C3CA H3CB 108.8 . . ?
N4C C3CA H3CB 108.8 . . ?
H3CA C3CA H3CB 107.7 . . ?
N1C C1CC H1CG 109.5 . . ?
N1C C1CC H1CH 109.5 . . ?
H1CG C1CC H1CH 109.5 . . ?
N1C C1CC H1CI 109.5 . . ?
H1CG C1CC H1CI 109.5 . . ?
H1CH C1CC H1CI 109.5 . . ?
C3CB C2CB N1C 122.3(15) . . ?
C3CB C2CB H2CC 106.8 . . ?
N1C C2CB H2CC 106.8 . . ?
C3CB C2CB H2CD 106.8 . . ?
N1C C2CB H2CD 106.8 . . ?
H2CC C2CB H2CD 106.6 . . ?
N4C C3CB C2CB 94.8(13) . . ?
N4C C3CB H3CC 112.8 . . ?
C2CB C3CB H3CC 112.8 . . ?
N4C C3CB H3CD 112.8 . . ?
C2CB C3CB H3CD 112.8 . . ?
H3CC C3CB H3CD 110.2 . . ?
C4CD N4C C3CB 112.5(15) . . ?
C4CA N4C C4CB 119.0(12) . . ?
C4CA N4C C3CA 106.7(8) . . ?
C4CB N4C C3CA 107.5(11) . . ?
C4CD N4C C4CC 89.2(18) . . ?
C3CB N4C C4CC 106.5(9) . . ?
C4CD N4C Pd1 113.3(17) . . ?
C3CB N4C Pd1 120.3(8) . . ?
C4CA N4C Pd1 110.0(5) . . ?
C4CB N4C Pd1 113.2(9) . . ?
C3CA N4C Pd1 98.0(5) . . ?
C4CC N4C Pd1 110.2(6) . . ?
N4C C4CA H4CA 109.5 . . ?
N4C C4CA H4CB 109.5 . . ?
H4CA C4CA H4CB 109.5 . . ?
N4C C4CA H4CC 109.5 . . ?
H4CA C4CA H4CC 109.5 . . ?
H4CB C4CA H4CC 109.5 . . ?
N4C C4CB H4CD 109.5 . . ?
N4C C4CB H4CE 109.5 . . ?
H4CD C4CB H4CE 109.5 . . ?
N4C C4CB H4CF 109.5 . . ?
H4CD C4CB H4CF 109.5 . . ?
H4CE C4CB H4CF 109.5 . . ?
N4C C4CC H4CG 109.5 . . ?
N4C C4CC H4CH 109.5 . . ?
H4CG C4CC H4CH 109.5 . . ?
N4C C4CC H4CI 109.5 . . ?
H4CG C4CC H4CI 109.5 . . ?
H4CH C4CC H4CI 109.5 . . ?
N4C C4CD H4CJ 109.5 . . ?
N4C C4CD H4CK 109.5 . . ?
H4CJ C4CD H4CK 109.5 . . ?
N4C C4CD H4CL 109.5 . . ?
H4CJ C4CD H4CL 109.5 . . ?
H4CK C4CD H4CL 109.5 . . ?
C1DA N1D C2DA 116.6(10) . . ?
C1DD N1D C1DC 108.4(7) . . ?
C1DD N1D C2DB 111.4(7) . . ?
C1DC N1D C2DB 104.9(7) . . ?
C1DA N1D C1DB 107.5(9) . . ?
C2DA N1D C1DB 105.4(8) . . ?
C1DD N1D Pd2 113.7(5) . . ?
C1DA N1D Pd2 112.4(9) . . ?
C2DA N1D Pd2 103.5(5) . . ?
C1DC N1D Pd2 113.5(7) . . ?
C2DB N1D Pd2 104.5(4) . . ?
C1DB N1D Pd2 111.4(6) . . ?
N1D C1DA H1DA 109.5 . . ?
N1D C1DA H1DB 109.5 . . ?
H1DA C1DA H1DB 109.5 . . ?
N1D C1DA H1DC 109.5 . . ?
H1DA C1DA H1DC 109.5 . . ?
H1DB C1DA H1DC 109.5 . . ?
N1D C1DB H1DD 109.5 . . ?
N1D C1DB H1DE 109.5 . . ?
H1DD C1DB H1DE 109.5 . . ?
N1D C1DB H1DF 109.5 . . ?
H1DD C1DB H1DF 109.5 . . ?
H1DE C1DB H1DF 109.5 . . ?
C3D C2DA N1D 114.6(9) . . ?
C3D C2DA H2DA 108.6 . . ?
N1D C2DA H2DA 108.6 . . ?
C3D C2DA H2DB 108.6 . . ?
N1D C2DA H2DB 108.6 . . ?
H2DA C2DA H2DB 107.6 . . ?
N1D C1DC H1DG 109.5 . . ?
N1D C1DC H1DH 109.5 . . ?
H1DG C1DC H1DH 109.5 . . ?
N1D C1DC H1DI 109.5 . . ?
H1DG C1DC H1DI 109.5 . . ?
H1DH C1DC H1DI 109.5 . . ?
N1D C1DD H1DJ 109.5 . . ?
N1D C1DD H1DK 109.5 . . ?
H1DJ C1DD H1DK 109.5 . . ?
N1D C1DD H1DL 109.5 . . ?
H1DJ C1DD H1DL 109.5 . . ?
H1DK C1DD H1DL 109.5 . . ?
C3D C2DB N1D 112.3(8) . . ?
C3D C2DB H2DC 109.1 . . ?
N1D C2DB H2DC 109.1 . . ?
C3D C2DB H2DD 109.1 . . ?
N1D C2DB H2DD 109.1 . . ?
H2DC C2DB H2DD 107.9 . . ?
C2DB C3D N4D 117.6(6) . . ?
C2DA C3D N4D 118.3(6) . . ?
C2DA C3D H3DA 107.7 . . ?
N4D C3D H3DA 107.7 . . ?
C2DA C3D H3DB 107.7 . . ?
N4D C3D H3DB 107.7 . . ?
H3DA C3D H3DB 107.1 . . ?
C3D N4D C4DA 110.4(5) . . ?
C3D N4D C4DB 107.4(5) . . ?
C4DA N4D C4DB 108.6(4) . . ?
C3D N4D Pd2 105.2(3) . . ?
C4DA N4D Pd2 113.0(3) . . ?
C4DB N4D Pd2 112.0(3) . . ?
N4D C4DA H4DA 109.5 . . ?
N4D C4DA H4DB 109.5 . . ?
H4DA C4DA H4DB 109.5 . . ?
N4D C4DA H4DC 109.5 . . ?
H4DA C4DA H4DC 109.5 . . ?
H4DB C4DA H4DC 109.5 . . ?
N4D C4DB H4DD 109.5 . . ?
N4D C4DB H4DE 109.5 . . ?
H4DD C4DB H4DE 109.5 . . ?
N4D C4DB H4DF 109.5 . . ?
H4DD C4DB H4DF 109.5 . . ?
H4DE C4DB H4DF 109.5 . . ?
F2 B1 F1 111.1(4) . . ?
F2 B1 F3 110.6(4) . . ?
F1 B1 F3 110.2(4) . . ?
F2 B1 F4 108.0(4) . . ?
F1 B1 F4 108.5(4) . . ?
F3 B1 F4 108.3(4) . . ?
F7 B2 F6 110.1(4) . . ?
F7 B2 F8 112.9(5) . . ?
F6 B2 F8 109.9(4) . . ?
F7 B2 F5 109.1(4) . . ?
F6 B2 F5 104.9(4) . . ?
F8 B2 F5 109.6(4) . . ?
F12B B3 F11B 123.3(12) . . ?
F12A B3 F9A 116.8(10) . . ?
F12A B3 F11A 116.8(10) . . ?
F9A B3 F11A 111.3(7) . . ?
F12B B3 F9B 108.0(11) . . ?
F11B B3 F9B 108.1(12) . . ?
F12B B3 F10B 106.4(12) . . ?
F11B B3 F10B 105.1(11) . . ?
F9B B3 F10B 104.3(11) . . ?
F12A B3 F10A 100.7(9) . . ?
F9A B3 F10A 106.6(10) . . ?
F11A B3 F10A 102.4(9) . . ?
F15 B4 F14 117.8(17) . . ?
F15 B4 F13 128.5(18) . . ?
F14 B4 F13 113.2(16) . . ?
F15 B4 F16 92.8(15) . . ?
F14 B4 F16 96.6(15) . . ?
F13 B4 F16 87.6(16) . . ?
N1S C1S H1SA 109.5 . . ?
N1S C1S H1SB 109.5 . . ?
H1SA C1S H1SB 109.5 . . ?
N1S C1S H1SC 109.5 . . ?
H1SA C1S H1SC 109.5 . . ?
H1SB C1S H1SC 109.5 . . ?
O2S N1S O1S 124.5(7) . . ?
O2S N1S C1S 118.3(6) . . ?
O1S N1S C1S 117.2(5) . . ?
N2S C2S H2SA 109.5 . . ?
N2S C2S H2SB 109.5 . . ?
H2SA C2S H2SB 109.5 . . ?
N2S C2S H2SC 109.5 . . ?
H2SA C2S H2SC 109.5 . . ?
H2SB C2S H2SC 109.5 . . ?
O4S N2S O3S 124.7(11) . . ?
O4S N2S C2S 118.8(12) . . ?
O3S N2S C2S 116.5(10) . . ?
N3S C3S H3SA 109.5 . . ?
N3S C3S H3SB 109.5 . . ?
H3SA C3S H3SB 109.5 . . ?
N3S C3S H3SC 109.5 . . ?
H3SA C3S H3SC 109.5 . . ?
H3SB C3S H3SC 109.5 . . ?
O6S N3S O7S 119.4(11) . . ?
O6S N3S C3S 131.8(12) . . ?
O7S N3S C3S 108.8(12) . . ?

loop_
_geom_bond_atom_site_label_1
_geom_bond_atom_site_label_2
_geom_bond_distance
_geom_bond_site_symmetry_2
_geom_bond_publ_flag
Pd1 N1A 2.027(4) . ?
Pd1 N1B 2.027(4) . ?
Pd1 N4C 2.050(5) . ?
Pd1 N1C 2.054(5) . ?
Pd2 N7B 2.028(3) . ?
Pd2 N7A 2.032(3) . ?
Pd2 N1D 2.067(3) . ?
Pd2 N4D 2.072(3) . ?
N1A C2A 1.350(5) . ?
N1A C6A 1.358(7) . ?
C2A C3A 1.381(6) . ?
C2A H2A 0.9500 . ?
C3A C4A 1.395(7) . ?
C3A C13A 1.494(6) . ?
C4A C5A 1.377(7) . ?
C4A H4A 0.9500 . ?
C5A C6A 1.342(8) . ?
C5A H5A 0.9500 . ?
C6A H6A 0.9500 . ?
N7A C12A 1.345(5) . ?
N7A C8A 1.345(5) . ?
C8A C9A 1.380(5) . ?
C8A H8A 0.9500 . ?
C9A C10A 1.394(5) . ?
C9A C15A 1.475(5) . ?
C10A C11A 1.381(5) . ?
C10A H10A 0.9500 . ?
C11A C12A 1.373(6) . ?
C11A H11A 0.9500 . ?
C12A H12A 0.9500 . ?
C13A C18A 1.378(6) . ?
C13A C14A 1.393(5) . ?
C14A C15A 1.394(5) . ?
C14A H14A 0.9500 . ?
C15A C16A 1.394(5) . ?
C16A C17A 1.399(5) . ?
C16A H16A 0.9500 . ?
C17A C18A 1.392(6) . ?
C17A C19A 1.490(6) . ?
C18A H18A 0.9500 . ?
C19A C20A 1.373(7) . ?
C19A C23A 1.382(6) . ?
C20A N21A 1.390(7) . ?
C20A H20A 0.9500 . ?
N21A C22A 1.385(8) . ?
C22A C24A 1.305(7) . ?
C22A H22A 0.9500 . ?
C23A C24A 1.317(6) . ?
C23A H23A 0.9500 . ?
C24A H24A 0.9500 . ?
N1B C2B 1.340(5) . ?
N1B C6B 1.352(6) . ?
C2B C3B 1.394(6) . ?
C2B H2B 0.9500 . ?
C3B C4B 1.402(6) . ?
C3B C13B 1.476(6) . ?
C4B C5B 1.390(7) . ?
C4B H4B 0.9500 . ?
C5B C6B 1.374(7) . ?
C5B H5B 0.9500 . ?
C6B H6B 0.9500 . ?
N7B C8B 1.346(5) . ?
N7B C12B 1.355(5) . ?
C8B C9B 1.401(6) . ?
C8B H8B 0.9500 . ?
C9B C10B 1.402(6) . ?
C9B C15B 1.477(6) . ?
C10B C11B 1.378(6) . ?
C10B H10B 0.9500 . ?
C11B C12B 1.357(6) . ?
C11B H11B 0.9500 . ?
C12B H12B 0.9500 . ?
C13B C18B 1.390(6) . ?
C13B C14B 1.405(6) . ?
C14B C15B 1.385(6) . ?
C14B H14B 0.9500 . ?
C15B C16B 1.389(6) . ?
C16B C17B 1.394(6) . ?
C16B H16B 0.9500 . ?
C17B C18B 1.386(6) . ?
C17B C19B 1.477(6) . ?
C18B H18B 0.9500 . ?
C19B C20C 1.353(18) . ?
C19B C24C 1.37(2) . ?
C19B C24B 1.373(9) . ?
C19B C20B 1.415(8) . ?
C22B C23C 1.18(2) . ?
C22B C23B 1.320(10) . ?
C22B N21B 1.380(10) . ?
C22B N21C 1.413(18) . ?
C22B H22B 0.9500 . ?
C20B N21B 1.385(9) . ?
C20B H20B 0.9500 . ?
C23B C24B 1.330(9) . ?
C23B H23B 0.9500 . ?
C24B H24B 0.9500 . ?
C20C N21C 1.37(2) . ?
C20C H20C 0.9500 . ?
C23C C24C 1.38(2) . ?
C23C H23C 0.9500 . ?
C24C H24C 0.9500 . ?
N1C C1CC 1.254(13) . ?
N1C C2CA 1.387(10) . ?
N1C C1CB 1.480(6) . ?
N1C C2CB 1.631(17) . ?
N1C C1CA 1.701(12) . ?
C1CB H1CD 0.9800 . ?
C1CB H1CE 0.9800 . ?
C1CB H1CF 0.9800 . ?
C1CA H1CA 0.9800 . ?
C1CA H1CB 0.9800 . ?
C1CA H1CC 0.9800 . ?
C2CA C3CA 1.502(13) . ?
C2CA H2CA 0.9900 . ?
C2CA H2CB 0.9900 . ?
C3CA N4C 1.656(12) . ?
C3CA H3CA 0.9900 . ?
C3CA H3CB 0.9900 . ?
C1CC H1CG 0.9800 . ?
C1CC H1CH 0.9800 . ?
C1CC H1CI 0.9800 . ?
C2CB C3CB 1.539(16) . ?
C2CB H2CC 0.9900 . ?
C2CB H2CD 0.9900 . ?
C3CB N4C 1.375(13) . ?
C3CB H3CC 0.9900 . ?
C3CB H3CD 0.9900 . ?
N4C C4CD 1.36(5) . ?
N4C C4CA 1.458(10) . ?
N4C C4CB 1.54(3) . ?
N4C C4CC 1.749(14) . ?
C4CA H4CA 0.9800 . ?
C4CA H4CB 0.9800 . ?
C4CA H4CC 0.9800 . ?
C4CB H4CD 0.9800 . ?
C4CB H4CE 0.9800 . ?
C4CB H4CF 0.9800 . ?
C4CC H4CG 0.9800 . ?
C4CC H4CH 0.9800 . ?
C4CC H4CI 0.9800 . ?
C4CD H4CJ 0.9800 . ?
C4CD H4CK 0.9800 . ?
C4CD H4CL 0.9800 . ?
N1D C1DD 1.421(12) . ?
N1D C1DA 1.44(2) . ?
N1D C2DA 1.467(11) . ?
N1D C1DC 1.518(17) . ?
N1D C2DB 1.539(10) . ?
N1D C1DB 1.564(15) . ?
C1DA H1DA 0.9800 . ?
C1DA H1DB 0.9800 . ?
C1DA H1DC 0.9800 . ?
C1DB H1DD 0.9800 . ?
C1DB H1DE 0.9800 . ?
C1DB H1DF 0.9800 . ?
C2DA C3D 1.391(14) . ?
C2DA H2DA 0.9900 . ?
C2DA H2DB 0.9900 . ?
C1DC H1DG 0.9800 . ?
C1DC H1DH 0.9800 . ?
C1DC H1DI 0.9800 . ?
C1DD H1DJ 0.9800 . ?
C1DD H1DK 0.9800 . ?
C1DD H1DL 0.9800 . ?
C2DB C3D 1.355(12) . ?
C2DB H2DC 0.9900 . ?
C2DB H2DD 0.9900 . ?
C3D N4D 1.463(7) . ?
C3D H3DA 0.9900 . ?
C3D H3DB 0.9900 . ?
N4D C4DA 1.468(6) . ?
N4D C4DB 1.478(6) . ?
C4DA H4DA 0.9800 . ?
C4DA H4DB 0.9800 . ?
C4DA H4DC 0.9800 . ?
C4DB H4DD 0.9800 . ?
C4DB H4DE 0.9800 . ?
C4DB H4DF 0.9800 . ?
B1 F2 1.360(6) . ?
B1 F1 1.366(6) . ?
B1 F3 1.374(5) . ?
B1 F4 1.382(6) . ?
B2 F7 1.355(6) . ?
B2 F6 1.359(6) . ?
B2 F8 1.368(6) . ?
B2 F5 1.410(7) . ?
B3 F12B 1.277(12) . ?
B3 F11B 1.284(12) . ?
B3 F12A 1.292(11) . ?
B3 F9A 1.311(10) . ?
B3 F11A 1.326(10) . ?
B3 F9B 1.391(13) . ?
B3 F10B 1.486(13) . ?
B3 F10A 1.495(12) . ?
B4 F15 1.320(18) . ?
B4 F14 1.330(18) . ?
B4 F13 1.338(18) . ?
B4 F16 1.39(2) . ?
C1S N1S 1.467(8) . ?
C1S H1SA 0.9800 . ?
C1S H1SB 0.9800 . ?
C1S H1SC 0.9800 . ?
N1S O2S 1.203(6) . ?
N1S O1S 1.232(7) . ?
C2S N2S 1.488(14) . ?
C2S H2SA 0.9800 . ?
C2S H2SB 0.9800 . ?
C2S H2SC 0.9800 . ?
N2S O4S 1.211(12) . ?
N2S O3S 1.235(13) . ?
C3S N3S 1.461(13) . ?
C3S H3SA 0.9800 . ?
C3S H3SB 0.9800 . ?
C3S H3SC 0.9800 . ?
N3S O6S 1.182(12) . ?
N3S O7S 1.183(10) . ?

loop_
_geom_torsion_atom_site_label_1
_geom_torsion_atom_site_label_2
_geom_torsion_atom_site_label_3
_geom_torsion_atom_site_label_4
_geom_torsion
_geom_torsion_site_symmetry_1
_geom_torsion_site_symmetry_2
_geom_torsion_site_symmetry_3
_geom_torsion_site_symmetry_4
_geom_torsion_publ_flag
C6A N1A C2A C3A 2.7(7) . . . . ?
Pd1 N1A C2A C3A -174.8(4) . . . . ?
N1A C2A C3A C4A -1.0(7) . . . . ?
N1A C2A C3A C13A 175.9(4) . . . . ?
C2A C3A C4A C5A -1.7(8) . . . . ?
C13A C3A C4A C5A -178.5(5) . . . . ?
C3A C4A C5A C6A 2.6(10) . . . . ?
C4A C5A C6A N1A -0.9(10) . . . . ?
C2A N1A C6A C5A -1.8(8) . . . . ?
Pd1 N1A C6A C5A 175.8(5) . . . . ?
C12A N7A C8A C9A -1.5(6) . . . . ?
Pd2 N7A C8A C9A 176.2(3) . . . . ?
N7A C8A C9A C10A 1.8(6) . . . . ?
N7A C8A C9A C15A -174.9(4) . . . . ?
C8A C9A C10A C11A -1.0(6) . . . . ?
C15A C9A C10A C11A 175.6(4) . . . . ?
C9A C10A C11A C12A 0.0(6) . . . . ?
C8A N7A C12A C11A 0.4(6) . . . . ?
Pd2 N7A C12A C11A -177.4(3) . . . . ?
C10A C11A C12A N7A 0.3(6) . . . . ?
C2A C3A C13A C18A -136.2(5) . . . . ?
C4A C3A C13A C18A 40.5(7) . . . . ?
C2A C3A C13A C14A 45.2(7) . . . . ?
C4A C3A C13A C14A -138.1(5) . . . . ?
C18A C13A C14A C15A -0.8(7) . . . . ?
C3A C13A C14A C15A 177.7(4) . . . . ?
C13A C14A C15A C16A 1.1(6) . . . . ?
C13A C14A C15A C9A -178.2(4) . . . . ?
C8A C9A C15A C16A 136.7(4) . . . . ?
C10A C9A C15A C16A -39.9(6) . . . . ?
C8A C9A C15A C14A -44.0(6) . . . . ?
C10A C9A C15A C14A 139.5(4) . . . . ?
C14A C15A C16A C17A 0.3(6) . . . . ?
C9A C15A C16A C17A 179.7(4) . . . . ?
C15A C16A C17A C18A -2.0(6) . . . . ?
C15A C16A C17A C19A 175.5(4) . . . . ?
C14A C13A C18A C17A -1.0(7) . . . . ?
C3A C13A C18A C17A -179.5(4) . . . . ?
C16A C17A C18A C13A 2.4(6) . . . . ?
C19A C17A C18A C13A -175.1(4) . . . . ?
C18A C17A C19A C20A 171.5(5) . . . . ?
C16A C17A C19A C20A -5.8(7) . . . . ?
C18A C17A C19A C23A -7.1(6) . . . . ?
C16A C17A C19A C23A 175.5(4) . . . . ?
C23A C19A C20A N21A 1.1(8) . . . . ?
C17A C19A C20A N21A -177.6(5) . . . . ?
C19A C20A N21A C22A -0.6(9) . . . . ?
C20A N21A C22A C24A -0.7(10) . . . . ?
C20A C19A C23A C24A -0.4(8) . . . . ?
C17A C19A C23A C24A 178.3(5) . . . . ?
N21A C22A C24A C23A 1.4(9) . . . . ?
C19A C23A C24A C22A -0.9(8) . . . . ?
C6B N1B C2B C3B -1.9(7) . . . . ?
Pd1 N1B C2B C3B -178.1(3) . . . . ?
N1B C2B C3B C4B 1.7(7) . . . . ?
N1B C2B C3B C13B -176.2(4) . . . . ?
C2B C3B C4B C5B -1.0(8) . . . . ?
C13B C3B C4B C5B 176.9(5) . . . . ?
C3B C4B C5B C6B 0.7(9) . . . . ?
C2B N1B C6B C5B 1.5(8) . . . . ?
Pd1 N1B C6B C5B 177.8(4) . . . . ?
C4B C5B C6B N1B -0.9(9) . . . . ?
C12B N7B C8B C9B 1.3(6) . . . . ?
Pd2 N7B C8B C9B -177.0(3) . . . . ?
N7B C8B C9B C10B -1.2(6) . . . . ?
N7B C8B C9B C15B 176.4(4) . . . . ?
C8B C9B C10B C11B 0.5(6) . . . . ?
C15B C9B C10B C11B -177.1(4) . . . . ?
C9B C10B C11B C12B 0.1(7) . . . . ?
C8B N7B C12B C11B -0.7(6) . . . . ?
Pd2 N7B C12B C11B 177.7(3) . . . . ?
C10B C11B C12B N7B 0.0(7) . . . . ?
C2B C3B C13B C18B 138.0(5) . . . . ?
C4B C3B C13B C18B -39.8(7) . . . . ?
C2B C3B C13B C14B -40.5(7) . . . . ?
C4B C3B C13B C14B 141.6(5) . . . . ?
C18B C13B C14B C15B 2.2(7) . . . . ?
C3B C13B C14B C15B -179.3(4) . . . . ?
C13B C14B C15B C16B -2.5(7) . . . . ?
C13B C14B C15B C9B 176.4(4) . . . . ?
C8B C9B C15B C14B 39.8(6) . . . . ?
C10B C9B C15B C14B -142.8(5) . . . . ?
C8B C9B C15B C16B -141.3(4) . . . . ?
C10B C9B C15B C16B 36.1(6) . . . . ?
C14B C15B C16B C17B 0.8(7) . . . . ?
C9B C15B C16B C17B -178.1(4) . . . . ?
C15B C16B C17B C18B 1.0(7) . . . . ?
C15B C16B C17B C19B -178.5(4) . . . . ?
C16B C17B C18B C13B -1.2(8) . . . . ?
C19B C17B C18B C13B 178.2(5) . . . . ?
C14B C13B C18B C17B -0.4(8) . . . . ?
C3B C13B C18B C17B -178.9(5) . . . . ?
C18B C17B C19B C20C -39.8(11) . . . . ?
C16B C17B C19B C20C 139.6(10) . . . . ?
C18B C17B C19B C24C 147.9(13) . . . . ?
C16B C17B C19B C24C -32.7(14) . . . . ?
C18B C17B C19B C24B -142.0(6) . . . . ?
C16B C17B C19B C24B 37.5(8) . . . . ?
C18B C17B C19B C20B 41.6(8) . . . . ?
C16B C17B C19B C20B -139.0(6) . . . . ?
C24B C19B C20B N21B 1.0(10) . . . . ?
C17B C19B C20B N21B 177.5(6) . . . . ?
C23B C22B N21B C20B -4.9(11) . . . . ?
C19B C20B N21B C22B 2.9(10) . . . . ?
N21B C22B C23B C24B 2.5(12) . . . . ?
C22B C23B C24B C19B 1.9(12) . . . . ?
C20B C19B C24B C23B -3.6(11) . . . . ?
C17B C19B C24B C23B 179.9(7) . . . . ?
C24C C19B C20C N21C -5(2) . . . . ?
C17B C19B C20C N21C -177.9(13) . . . . ?
C19B C20C N21C C22B -1(2) . . . . ?
C23C C22B N21C C20C 10(3) . . . . ?
N21C C22B C23C C24C -12(4) . . . . ?
C20C C19B C24C C23C 4(3) . . . . ?
C17B C19B C24C C23C 176.3(18) . . . . ?
C22B C23C C24C C19B 5(4) . . . . ?
C1CB N1C C2CA C3CA -85.3(9) . . . . ?
C1CA N1C C2CA C3CA 167.1(7) . . . . ?
Pd1 N1C C2CA C3CA 49.7(9) . . . . ?
N1C C2CA C3CA N4C -61.4(10) . . . . ?
C1CC N1C C2CB C3CB 76(2) . . . . ?
C1CB N1C C2CB C3CB -155.5(18) . . . . ?
Pd1 N1C C2CB C3CB -40(2) . . . . ?
N1C C2CB C3CB N4C 52(2) . . . . ?
C2CB C3CB N4C C4CD 101(2) . . . . ?
C2CB C3CB N4C C4CC -163.0(12) . . . . ?
C2CB C3CB N4C Pd1 -36.8(15) . . . . ?
C2CA C3CA N4C C4CA -72.0(11) . . . . ?
C2CA C3CA N4C C4CB 159.2(12) . . . . ?
C2CA C3CA N4C Pd1 41.7(9) . . . . ?
C1DA N1D C2DA C3D 85.9(15) . . . . ?
C1DB N1D C2DA C3D -154.9(11) . . . . ?
Pd2 N1D C2DA C3D -37.9(12) . . . . ?
C1DD N1D C2DB C3D -89.4(11) . . . . ?
C1DC N1D C2DB C3D 153.5(11) . . . . ?
Pd2 N1D C2DB C3D 33.8(10) . . . . ?
N1D C2DB C3D N4D -45.4(12) . . . . ?
N1D C2DA C3D N4D 36.9(15) . . . . ?
C2DB C3D N4D C4DA -91.5(9) . . . . ?
C2DA C3D N4D C4DA -135.9(9) . . . . ?
C2DB C3D N4D C4DB 150.2(8) . . . . ?
C2DA C3D N4D C4DB 105.8(9) . . . . ?
C2DB C3D N4D Pd2 30.7(9) . . . . ?
C2DA C3D N4D Pd2 -13.7(10) . . . . ?
